data_4131541
loop_
_publ_author_name
'Harper, Matthew J.'
'Emmett, Edward J.'
'Bower, John F.'
'Russell, Christopher A.'

_publ_section_title
;
 Oxidative 1,2-Difunctionalization of Ethylene via Gold-Catalyzed
 Oxyarylation.
;
_journal_issue 36
_journal_name_full 'Journal of the American Chemical Society'
_journal_page_first 12386
_journal_page_last 12389
_journal_paper_doi 10.1021/jacs.7b06668
_journal_volume 139
_journal_year 2017
_chemical_formula_moiety 'C13 H13 Au Cl2 F N'
_chemical_formula_sum 'C13 H13 Au Cl2 F N'
_chemical_formula_weight 470.11
_space_group_crystal_system monoclinic
_space_group_IT_number 14
_space_group_name_Hall '-P 2yn'
_space_group_name_H-M_alt 'P 1 21/n 1'
_atom_sites_solution_hydrogens geom
_atom_sites_solution_primary iterative
_audit_creation_date 2016-09-01
_audit_creation_method
;
Olex2 1.2
(compiled 2016.08.25 svn.r3337 for OlexSys, GUI svn.r5221)
;
_cell_angle_alpha 90
_cell_angle_beta 117.4497(8)
_cell_angle_gamma 90
_cell_formula_units_Z 4
_cell_length_a 14.7841(3)
_cell_length_b 14.3018(2)
_cell_length_c 15.1278(3)
_cell_measurement_reflns_used 7975
_cell_measurement_temperature 100(2)
_cell_measurement_theta_max 27.94
_cell_measurement_theta_min 2.85
_cell_volume 2838.50(9)
_computing_cell_refinement 'SAINT v8.37A (Bruker, 2015)'
_computing_data_reduction 'SAINT v8.37A (Bruker, 2015)'
_computing_molecular_graphics 'Olex2 (Dolomanov et al., 2009)'
_computing_publication_material 'Olex2 (Dolomanov et al., 2009)'
_computing_structure_refinement 'ShelXL (Sheldrick, 2015)'
_computing_structure_solution 'olex2.solve (Bourhis et al., 2015)'
_diffrn_ambient_temperature 100(2)
_diffrn_detector 'Bruker area detector'
_diffrn_detector_type 'CCD area detector'
_diffrn_measured_fraction_theta_full 0.999
_diffrn_measured_fraction_theta_max 0.998
_diffrn_measurement_device 'Bruker Apex II kappa CCD area detector'
_diffrn_measurement_device_type 'Bruker Apex II kappa CCD area detector'
_diffrn_measurement_method '\f and \w scans'
_diffrn_radiation_monochromator graphite
_diffrn_radiation_type MoK\a
_diffrn_radiation_wavelength 0.71073
_diffrn_reflns_av_R_equivalents 0.0315
_diffrn_reflns_av_unetI/netI 0.0291
_diffrn_reflns_Laue_measured_fraction_full 0.999
_diffrn_reflns_Laue_measured_fraction_max 0.998
_diffrn_reflns_limit_h_max 19
_diffrn_reflns_limit_h_min -15
_diffrn_reflns_limit_k_max 18
_diffrn_reflns_limit_k_min -18
_diffrn_reflns_limit_l_max 18
_diffrn_reflns_limit_l_min -19
_diffrn_reflns_number 25671
_diffrn_reflns_point_group_measured_fraction_full 0.999
_diffrn_reflns_point_group_measured_fraction_max 0.998
_diffrn_reflns_theta_full 26.000
_diffrn_reflns_theta_max 27.960
_diffrn_reflns_theta_min 1.594
_diffrn_source 'fine-focus sealed tube'
_diffrn_standards_number 0
_exptl_absorpt_coefficient_mu 10.734
_exptl_absorpt_correction_T_max 0.7456
_exptl_absorpt_correction_T_min 0.4288
_exptl_absorpt_correction_type multi-scan
_exptl_absorpt_process_details
;
SADABS-2014/5 (Bruker,2014/5) was used for absorption correction.
wR2(int) was 0.0964 before and 0.0418 after correction.
The Ratio of minimum to maximum transmission is 0.5751.
The \l/2 correction factor is Not present.
;
_exptl_crystal_colour colourless
_exptl_crystal_colour_primary colourless
_exptl_crystal_density_diffrn 2.200
_exptl_crystal_description block
_exptl_crystal_F_000 1760
_exptl_crystal_size_max 0.285
_exptl_crystal_size_mid 0.148
_exptl_crystal_size_min 0.114
_refine_diff_density_max 0.950
_refine_diff_density_min -1.042
_refine_diff_density_rms 0.140
_refine_ls_extinction_method none
_refine_ls_goodness_of_fit_ref 1.028
_refine_ls_hydrogen_treatment constr
_refine_ls_matrix_type full
_refine_ls_number_parameters 329
_refine_ls_number_reflns 6818
_refine_ls_number_restraints 0
_refine_ls_restrained_S_all 1.028
_refine_ls_R_factor_all 0.0353
_refine_ls_R_factor_gt 0.0237
_refine_ls_shift/su_max 0.003
_refine_ls_shift/su_mean 0.000
_refine_ls_structure_factor_coef Fsqd
_refine_ls_weighting_details 'w=1/[\s^2^(Fo^2^)+(0.0210P)^2^+2.5546P] where P=(Fo^2^+2Fc^2^)/3'
_refine_ls_weighting_scheme calc
_refine_ls_wR_factor_gt 0.0509
_refine_ls_wR_factor_ref 0.0546
_reflns_Friedel_coverage 0.000
_reflns_number_gt 5417
_reflns_number_total 6818
_reflns_threshold_expression 'I > 2\s(I)'
_cod_data_source_file ja7b06668_si_001.cif
_cod_data_source_block 7
_cod_depositor_comments
;

2020-09-22
Z value changed to be consistent with given formula
                 miguel
;
_cod_original_formula_units_Z 8
_cod_database_code 4131541
_shelxl_version_number 2013-4
_shelx_space_group_comment
;
The symmetry employed for this shelxl refinement is uniquely defined
by the following loop, which should always be used as a source of
symmetry information in preference to the above space-group names.
They are only intended as comments.
;
_olex2_refinement_description
;
1. Fixed Uiso
 At 1.2 times of:
  All C(H) groups
 At 1.5 times of:
  All C(H,H,H) groups
2.a Aromatic/amide H refined with riding coordinates:
 C2(H2), C3(H3), C4(H4), C9(H9), C10(H10), C12(H12), C13(H13), C15(H15),
 C16(H16), C17(H17), C22(H22), C23(H23), C25(H25), C26(H26)
2.b Idealised Me refined as rotating group:
 C6(H6A,H6B,H6C), C7(H7A,H7B,H7C), C19(H19A,H19B,H19C), C20(H20A,H20B,H20C)
;
_olex2_submission_special_instructions 'No special instructions were received'

loop_
_space_group_symop_operation_xyz
'x, y, z'
'-x+1/2, y+1/2, -z+1/2'
'-x, -y, -z'
'x-1/2, -y-1/2, z-1/2'

loop_
_atom_site_label
_atom_site_type_symbol
_atom_site_fract_x
_atom_site_fract_y
_atom_site_fract_z
_atom_site_U_iso_or_equiv
_atom_site_adp_type
_atom_site_occupancy
_atom_site_site_symmetry_order
_atom_site_calc_flag
Au2 Au 0.47172(2) 0.73327(2) 0.30825(2) 0.01192(5) Uani 1 1 d
Cl3 Cl 0.50752(8) 0.75447(7) 0.17874(7) 0.0200(2) Uani 1 1 d
Cl4 Cl 0.43617(7) 0.70745(7) 0.43764(6) 0.01806(18) Uani 1 1 d
F2 F 0.80002(17) 0.43053(16) 0.47994(18) 0.0301(6) Uani 1 1 d
N2 N 0.3614(2) 0.8445(2) 0.2527(2) 0.0128(6) Uani 1 1 d
C14 C 0.2653(3) 0.8283(3) 0.1793(3) 0.0150(8) Uani 1 1 d
C15 C 0.1962(3) 0.9011(3) 0.1410(3) 0.0179(8) Uani 1 1 d
C16 C 0.2261(3) 0.9913(3) 0.1757(3) 0.0208(9) Uani 1 1 d
C17 C 0.3240(3) 1.0059(3) 0.2511(3) 0.0189(8) Uani 1 1 d
C18 C 0.3906(3) 0.9318(3) 0.2900(3) 0.0170(8) Uani 1 1 d
C19 C 0.2390(3) 0.7310(3) 0.1409(3) 0.0207(9) Uani 1 1 d
C20 C 0.4962(3) 0.9447(3) 0.3728(3) 0.0219(9) Uani 1 1 d
C21 C 0.5795(3) 0.6321(3) 0.3621(3) 0.0146(7) Uani 1 1 d
C22 C 0.6799(3) 0.6556(3) 0.3923(3) 0.0179(8) Uani 1 1 d
C23 C 0.7554(3) 0.5878(3) 0.4326(3) 0.0206(8) Uani 1 1 d
C24 C 0.7263(3) 0.4979(3) 0.4396(3) 0.0198(9) Uani 1 1 d
C25 C 0.6270(3) 0.4721(3) 0.4099(3) 0.0180(8) Uani 1 1 d
C26 C 0.5527(3) 0.5413(3) 0.3708(3) 0.0166(8) Uani 1 1 d

loop_
_atom_site_aniso_label
_atom_site_aniso_U_11
_atom_site_aniso_U_22
_atom_site_aniso_U_33
_atom_site_aniso_U_23
_atom_site_aniso_U_13
_atom_site_aniso_U_12
Au2 0.01191(8) 0.01221(8) 0.01107(7) 0.00025(5) 0.00482(6) 0.00040(5)
Cl3 0.0245(5) 0.0225(5) 0.0180(4) 0.0027(3) 0.0141(4) 0.0011(4)
Cl4 0.0213(5) 0.0209(5) 0.0147(4) 0.0027(3) 0.0107(4) 0.0032(4)
F2 0.0189(12) 0.0203(13) 0.0390(15) -0.0024(10) 0.0032(11) 0.0088(10)
N2 0.0129(15) 0.0138(16) 0.0116(14) 0.0015(11) 0.0056(12) -0.0006(12)
C14 0.0127(19) 0.018(2) 0.0137(17) 0.0016(13) 0.0058(15) -0.0006(14)
C15 0.015(2) 0.019(2) 0.0171(18) 0.0044(14) 0.0057(16) 0.0047(15)
C16 0.019(2) 0.021(2) 0.024(2) 0.0052(15) 0.0113(17) 0.0066(16)
C17 0.019(2) 0.015(2) 0.024(2) -0.0031(14) 0.0110(17) -0.0016(15)
C18 0.018(2) 0.015(2) 0.0211(19) -0.0018(14) 0.0115(16) -0.0016(15)
C19 0.016(2) 0.019(2) 0.0218(19) 0.0005(15) 0.0043(16) -0.0006(15)
C20 0.019(2) 0.018(2) 0.025(2) -0.0078(15) 0.0068(17) -0.0038(15)
C21 0.0174(19) 0.0160(19) 0.0111(16) -0.0001(13) 0.0072(15) 0.0030(14)
C22 0.018(2) 0.019(2) 0.0176(18) 0.0012(14) 0.0096(16) -0.0022(15)
C23 0.0129(19) 0.024(2) 0.023(2) -0.0035(15) 0.0065(16) -0.0018(15)
C24 0.017(2) 0.019(2) 0.0176(19) -0.0041(14) 0.0030(16) 0.0061(15)
C25 0.018(2) 0.015(2) 0.0174(18) -0.0017(14) 0.0052(16) -0.0001(15)
C26 0.0140(19) 0.019(2) 0.0146(17) -0.0036(14) 0.0050(15) -0.0027(14)

loop_
_atom_type_symbol
_atom_type_description
_atom_type_scat_dispersion_real
_atom_type_scat_dispersion_imag
_atom_type_scat_source
C C 0.0033 0.0016 'International Tables Vol C Tables 4.2.6.8 and 6.1.1.4'
H H 0.0000 0.0000 'International Tables Vol C Tables 4.2.6.8 and 6.1.1.4'
Au Au -2.0133 8.8022 'International Tables Vol C Tables 4.2.6.8 and 6.1.1.4'
Cl Cl 0.1484 0.1585 'International Tables Vol C Tables 4.2.6.8 and 6.1.1.4'
F F 0.0171 0.0103 'International Tables Vol C Tables 4.2.6.8 and 6.1.1.4'
N N 0.0061 0.0033 'International Tables Vol C Tables 4.2.6.8 and 6.1.1.4'

loop_
_geom_angle_atom_site_label_1
_geom_angle_atom_site_label_2
_geom_angle_atom_site_label_3
_geom_angle
Cl3 Au2 Cl4 178.34(3)
N2 Au2 Cl3 90.02(8)
N2 Au2 Cl4 91.26(8)
C21 Au2 Cl3 89.41(10)
C21 Au2 Cl4 89.34(10)
C21 Au2 N2 177.96(13)
C14 N2 Au2 120.8(2)
C18 N2 Au2 118.6(2)
C18 N2 C14 120.6(3)
N2 C14 C15 120.3(3)
N2 C14 C19 117.6(3)
C15 C14 C19 122.0(3)
C14 C15 C16 119.8(4)
C17 C16 C15 118.8(3)
C18 C17 C16 120.4(4)
N2 C18 C17 120.1(3)
N2 C18 C20 118.1(3)
C17 C18 C20 121.8(3)
C22 C21 Au2 119.1(3)
C22 C21 C26 120.6(3)
C26 C21 Au2 120.2(3)
C21 C22 C23 120.0(4)
C24 C23 C22 118.0(4)
F2 C24 C23 118.6(4)
F2 C24 C25 117.9(3)
C25 C24 C23 123.5(4)
C24 C25 C26 117.6(4)
C21 C26 C25 120.3(4)

loop_
_geom_bond_atom_site_label_1
_geom_bond_atom_site_label_2
_geom_bond_distance
Au2 Cl3 2.2730(9)
Au2 Cl4 2.2787(9)
Au2 N2 2.153(3)
Au2 C21 2.024(4)
F2 C24 1.370(4)
N2 C14 1.360(4)
N2 C18 1.357(4)
C14 C15 1.384(5)
C14 C19 1.489(5)
C15 C16 1.386(5)
C16 C17 1.385(5)
C17 C18 1.380(5)
C18 C20 1.495(5)
C21 C22 1.379(5)
C21 C26 1.381(5)
C22 C23 1.390(5)
C23 C24 1.376(6)
C24 C25 1.373(5)
C25 C26 1.392(5)

loop_
_geom_torsion_atom_site_label_1
_geom_torsion_atom_site_label_2
_geom_torsion_atom_site_label_3
_geom_torsion_atom_site_label_4
_geom_torsion
Au2 N2 C14 C15 -177.1(3)
Au2 N2 C14 C19 1.3(4)
Au2 N2 C18 C17 175.4(3)
Au2 N2 C18 C20 -4.1(4)
Au2 C21 C22 C23 177.9(3)
Au2 C21 C26 C25 -178.6(3)
F2 C24 C25 C26 178.7(3)
N2 C14 C15 C16 1.8(6)
C14 N2 C18 C17 -2.4(5)
C14 N2 C18 C20 178.0(3)
C14 C15 C16 C17 -2.4(6)
C15 C16 C17 C18 0.7(6)
C16 C17 C18 N2 1.7(6)
C16 C17 C18 C20 -178.7(4)
C18 N2 C14 C15 0.6(5)
C18 N2 C14 C19 179.1(3)
C19 C14 C15 C16 -176.6(4)
C21 C22 C23 C24 1.0(5)
C22 C21 C26 C25 -0.3(5)
C22 C23 C24 F2 -179.4(3)
C22 C23 C24 C25 -0.8(6)
C23 C24 C25 C26 0.0(6)
C24 C25 C26 C21 0.5(5)
C26 C21 C22 C23 -0.5(5)
